data_7117927
loop_
_publ_author_name
'Holger Braunschweig'
'Rian D. Dewhurst'
'Krzysztof Radacki'
'Benedikt Wennemann'
'Qing Ye'

_publ_section_title
;
 1,2-Halosilane vs. 1,2-alkylborane elimination from (boryl)(silyl)
 complexes of iron: switching between borylenes and silylenes just by
 changing the alkyl group
;
_journal_name_full Chem.Commun.
_journal_page_first 15465
_journal_paper_doi 10.1039/C5cc06425B
_journal_volume 51
_journal_year 2015
_chemical_formula_moiety 'C20 H38 Fe2 O6 P2 Si2'
_chemical_formula_sum 'C20 H38 Fe2 O6 P2 Si2'
_chemical_formula_weight 604.32
_space_group_crystal_system monoclinic
_space_group_IT_number 14
_space_group_name_Hall '-P 2yn'
_space_group_name_H-M_alt 'P 1 21/n 1'
_symmetry_space_group_name_Hall '-P 2yn'
_symmetry_space_group_name_H-M 'P 1 21/n 1'
_atom_sites_solution_hydrogens geom
_atom_sites_solution_secondary other
_audit_creation_method SHELXL-2014/7
_audit_update_record
;
2015-04-27 deposited with the CCDC.
2015-09-01 downloaded from the CCDC.
;
_cell_angle_alpha 90
_cell_angle_beta 105.385(5)
_cell_angle_gamma 90
_cell_formula_units_Z 2
_cell_length_a 10.1597(16)
_cell_length_b 12.900(2)
_cell_length_c 10.7901(18)
_cell_measurement_reflns_used 5482
_cell_measurement_temperature 100(2)
_cell_measurement_theta_max 26.78
_cell_measurement_theta_min 2.45
_cell_volume 1363.5(4)
_computing_cell_refinement 'Saint+ ver. V8.27B (Bruker AXS)'
_computing_data_collection 'Smart NT ver. 5.63 (Bruker AXS)'
_computing_data_reduction 'Saint+ ver. V8.27B (Bruker AXS)'
_computing_molecular_graphics 'ShelXLe (Huebschle et all, 2011)'
_computing_publication_material 'SHELXL-2014/7 (Sheldrick, 2014)'
_computing_structure_refinement 'SHELXL-2014/7 (Sheldrick, 2014)'
_computing_structure_solution 'SHELXT (Sheldrick, 2012)'
_diffrn_ambient_temperature 100(2)
_diffrn_detector 'CCD area detector (Apex1)'
_diffrn_detector_area_resol_mean 8.333
_diffrn_measured_fraction_theta_full 0.999
_diffrn_measured_fraction_theta_max 0.999
_diffrn_measurement_device_type 'Bruker SMART-APEX'
_diffrn_measurement_method '\f and \w scans'
_diffrn_radiation_type MoK\a
_diffrn_radiation_wavelength 0.71073
_diffrn_reflns_av_R_equivalents 0.0398
_diffrn_reflns_av_unetI/netI 0.0323
_diffrn_reflns_laue_measured_fraction_full 0.999
_diffrn_reflns_laue_measured_fraction_max 0.999
_diffrn_reflns_limit_h_max 12
_diffrn_reflns_limit_h_min -12
_diffrn_reflns_limit_k_max 12
_diffrn_reflns_limit_k_min -16
_diffrn_reflns_limit_l_max 13
_diffrn_reflns_limit_l_min -13
_diffrn_reflns_number 11947
_diffrn_reflns_point_group_measured_fraction_full 0.999
_diffrn_reflns_point_group_measured_fraction_max 0.999
_diffrn_reflns_theta_full 26.000
_diffrn_reflns_theta_max 26.365
_diffrn_reflns_theta_min 2.449
_diffrn_source 'sealed tube'
_exptl_absorpt_coefficient_mu 1.301
_exptl_absorpt_correction_T_max 0.7454
_exptl_absorpt_correction_T_min 0.5920
_exptl_absorpt_correction_type multi-scan
_exptl_absorpt_process_details 'SadAbs 2014/4 (Bruker AXS)'
_exptl_crystal_colour yellow
_exptl_crystal_density_diffrn 1.472
_exptl_crystal_description plate
_exptl_crystal_F_000 632
_exptl_crystal_recrystallization_method 'Re-crystallisation from solvent: '
_exptl_crystal_size_max 0.140
_exptl_crystal_size_mid 0.100
_exptl_crystal_size_min 0.030
_refine_diff_density_max 0.503
_refine_diff_density_min -0.241
_refine_diff_density_rms 0.064
_refine_ls_extinction_coef .
_refine_ls_extinction_method none
_refine_ls_goodness_of_fit_ref 1.050
_refine_ls_hydrogen_treatment constr
_refine_ls_matrix_type full
_refine_ls_number_parameters 150
_refine_ls_number_reflns 2785
_refine_ls_number_restraints 0
_refine_ls_restrained_S_all 1.050
_refine_ls_R_factor_all 0.0292
_refine_ls_R_factor_gt 0.0244
_refine_ls_shift/su_max 0.001
_refine_ls_shift/su_mean 0.000
_refine_ls_structure_factor_coef Fsqd
_refine_ls_weighting_details 'w=1/[\s^2^(Fo^2^)+(0.0335P)^2^+0.3510P] where P=(Fo^2^+2Fc^2^)/3'
_refine_ls_weighting_scheme calc
_refine_ls_wR_factor_gt 0.0634
_refine_ls_wR_factor_ref 0.0660
_reflns_Friedel_coverage 0.000
_reflns_friedel_fraction_full .
_reflns_friedel_fraction_max .
_reflns_number_gt 2487
_reflns_number_total 2785
_reflns_threshold_expression 'I > 2\s(I)'
_cod_data_source_file c5cc06425b2.cif
_cod_data_source_block 6c
_cod_database_code 7117927
_shelx_shelxl_version_number 2014/7
_shelx_space_group_comment
;
The symmetry employed for this shelxl refinement is uniquely defined
by the following loop, which should always be used as a source of
symmetry information in preference to the above space-group names.
They are only intended as comments.
;
_shelx_estimated_absorpt_t_min 0.839
_shelx_estimated_absorpt_t_max 0.962

loop_
_space_group_symop_operation_xyz
'x, y, z'
'-x+1/2, y+1/2, -z+1/2'
'-x, -y, -z'
'x-1/2, -y-1/2, z-1/2'

loop_
_atom_site_label
_atom_site_type_symbol
_atom_site_fract_x
_atom_site_fract_y
_atom_site_fract_z
_atom_site_U_iso_or_equiv
_atom_site_adp_type
_atom_site_occupancy
_atom_site_site_symmetry_order
_atom_site_calc_flag
_atom_site_refinement_flags_posn
_atom_site_refinement_flags_adp
_atom_site_refinement_flags_occupancy
_atom_site_disorder_assembly
_atom_site_disorder_group
Fe1 Fe 0.36704(2) 0.51786(2) 0.59805(2) 0.01000(9) Uani 1 1 d . . . . .
O1 O 0.27309(12) 0.68904(10) 0.41903(11) 0.0221(3) Uani 1 1 d . . . . .
C1 C 0.40905(16) 0.27671(12) 0.47101(15) 0.0138(3) Uani 1 1 d . . . . .
H1A H 0.4715 0.2676 0.5579 0.017 Uiso 1 1 calc R U . . .
H1B H 0.3158 0.2609 0.4775 0.017 Uiso 1 1 calc R U . . .
P1 P 0.32327(4) 0.60454(3) 0.76239(4) 0.01288(11) Uani 1 1 d . . . . .
Si1 Si 0.41325(4) 0.41993(3) 0.42621(4) 0.01019(11) Uani 1 1 d . . . . .
C4 C 0.13257(18) 0.39669(15) 0.26342(17) 0.0234(4) Uani 1 1 d . . . . .
H4A H 0.0748 0.4002 0.1750 0.035 Uiso 1 1 calc R U . . .
H4B H 0.0948 0.4418 0.3185 0.035 Uiso 1 1 calc R U . . .
H4C H 0.1355 0.3251 0.2945 0.035 Uiso 1 1 calc R U . . .
C3 C 0.27686(16) 0.43240(13) 0.26696(15) 0.0150(3) Uani 1 1 d . . . . .
H3A H 0.2720 0.5061 0.2407 0.018 Uiso 1 1 calc R U . . .
H3B H 0.3076 0.3925 0.2014 0.018 Uiso 1 1 calc R U . . .
O3 O 0.11123(12) 0.40335(10) 0.56179(12) 0.0238(3) Uani 1 1 d . . . . .
C2 C 0.44644(18) 0.19527(13) 0.38349(16) 0.0195(4) Uani 1 1 d . . . . .
H2A H 0.4380 0.1260 0.4178 0.029 Uiso 1 1 calc R U . . .
H2B H 0.5407 0.2063 0.3795 0.029 Uiso 1 1 calc R U . . .
H2C H 0.3847 0.2013 0.2970 0.029 Uiso 1 1 calc R U . . .
O2 O 0.54108(12) 0.38017(9) 0.78763(11) 0.0187(3) Uani 1 1 d . . . . .
C11 C 0.20378(18) 0.71150(14) 0.71676(17) 0.0185(4) Uani 1 1 d . . . . .
H11A H 0.1820 0.7393 0.7935 0.028 Uiso 1 1 calc R U . . .
H11B H 0.1200 0.6868 0.6560 0.028 Uiso 1 1 calc R U . . .
H11C H 0.2449 0.7661 0.6761 0.028 Uiso 1 1 calc R U . . .
C12 C 0.46119(18) 0.66028(14) 0.88779(16) 0.0193(4) Uani 1 1 d . . . . .
H12A H 0.4240 0.6902 0.9549 0.029 Uiso 1 1 calc R U . . .
H12B H 0.5066 0.7147 0.8509 0.029 Uiso 1 1 calc R U . . .
H12C H 0.5274 0.6060 0.9252 0.029 Uiso 1 1 calc R U . . .
C13 C 0.24118(19) 0.52424(14) 0.85994(17) 0.0205(4) Uani 1 1 d . . . . .
H13A H 0.2257 0.5656 0.9309 0.031 Uiso 1 1 calc R U . . .
H13B H 0.3003 0.4652 0.8946 0.031 Uiso 1 1 calc R U . . .
H13C H 0.1535 0.4988 0.8065 0.031 Uiso 1 1 calc R U . . .
C21 C 0.31174(16) 0.62115(13) 0.48837(15) 0.0144(3) Uani 1 1 d . . . . .
C22 C 0.47455(16) 0.43348(13) 0.71018(15) 0.0131(3) Uani 1 1 d . . . . .
C23 C 0.21136(17) 0.44804(14) 0.57335(15) 0.0155(3) Uani 1 1 d . . . . .

loop_
_atom_site_aniso_label
_atom_site_aniso_U_11
_atom_site_aniso_U_22
_atom_site_aniso_U_33
_atom_site_aniso_U_23
_atom_site_aniso_U_13
_atom_site_aniso_U_12
Fe1 0.00866(14) 0.00988(14) 0.01087(13) 0.00025(8) 0.00155(10) 0.00063(8)
O1 0.0204(6) 0.0209(7) 0.0216(6) 0.0079(5) -0.0002(5) 0.0039(5)
C1 0.0133(8) 0.0124(9) 0.0154(8) 0.0010(6) 0.0036(7) -0.0012(6)
P1 0.0128(2) 0.0130(2) 0.0129(2) 0.00033(16) 0.00365(17) 0.00228(16)
Si1 0.0092(2) 0.0096(2) 0.0109(2) -0.00004(16) 0.00102(17) -0.00008(16)
C4 0.0140(9) 0.0305(11) 0.0218(9) -0.0017(8) -0.0020(7) -0.0036(8)
C3 0.0131(8) 0.0158(9) 0.0141(8) -0.0003(6) -0.0002(7) -0.0002(6)
O3 0.0156(7) 0.0255(7) 0.0295(7) 0.0008(6) 0.0046(6) -0.0069(5)
C2 0.0245(9) 0.0133(9) 0.0197(8) -0.0018(7) 0.0045(7) -0.0012(7)
O2 0.0184(6) 0.0162(6) 0.0192(6) 0.0051(5) 0.0011(5) 0.0012(5)
C11 0.0190(9) 0.0168(9) 0.0200(8) 0.0011(7) 0.0055(7) 0.0063(7)
C12 0.0201(9) 0.0220(10) 0.0147(8) -0.0024(7) 0.0028(7) 0.0027(7)
C13 0.0230(9) 0.0216(10) 0.0199(9) 0.0028(7) 0.0107(8) 0.0033(7)
C21 0.0096(8) 0.0177(9) 0.0148(8) -0.0038(7) 0.0014(6) 0.0001(6)
C22 0.0130(8) 0.0128(9) 0.0150(8) -0.0026(7) 0.0066(7) -0.0030(6)
C23 0.0150(8) 0.0163(9) 0.0152(8) 0.0010(7) 0.0043(7) 0.0031(7)

loop_
_atom_type_symbol
_atom_type_description
_atom_type_scat_dispersion_real
_atom_type_scat_dispersion_imag
_atom_type_scat_source
C C 0.0033 0.0016 'International Tables Vol C Tables 4.2.6.8 and 6.1.1.4'
H H 0.0000 0.0000 'International Tables Vol C Tables 4.2.6.8 and 6.1.1.4'
O O 0.0106 0.0060 'International Tables Vol C Tables 4.2.6.8 and 6.1.1.4'
Si Si 0.0817 0.0704 'International Tables Vol C Tables 4.2.6.8 and 6.1.1.4'
P P 0.1023 0.0942 'International Tables Vol C Tables 4.2.6.8 and 6.1.1.4'
Fe Fe 0.3463 0.8444 'International Tables Vol C Tables 4.2.6.8 and 6.1.1.4'

loop_
_geom_angle_atom_site_label_1
_geom_angle_atom_site_label_2
_geom_angle_atom_site_label_3
_geom_angle
_geom_angle_site_symmetry_1
_geom_angle_site_symmetry_3
C21 Fe1 C22 161.22(7) . .
C21 Fe1 C23 99.73(8) . .
C22 Fe1 C23 98.85(7) . .
C21 Fe1 P1 93.38(5) . .
C22 Fe1 P1 88.97(5) . .
C23 Fe1 P1 90.92(5) . .
C21 Fe1 Si1 88.40(5) . .
C22 Fe1 Si1 89.58(5) . .
C23 Fe1 Si1 88.05(5) . .
P1 Fe1 Si1 178.072(18) . .
C21 Fe1 Si1 79.56(5) . 3_666
C22 Fe1 Si1 81.96(5) . 3_666
C23 Fe1 Si1 161.68(5) . 3_666
P1 Fe1 Si1 107.401(18) . 3_666
Si1 Fe1 Si1 73.641(19) . 3_666
C2 C1 Si1 118.85(11) . .
C2 C1 H1A 107.6 . .
Si1 C1 H1A 107.6 . .
C2 C1 H1B 107.6 . .
Si1 C1 H1B 107.6 . .
H1A C1 H1B 107.0 . .
C11 P1 C12 103.23(8) . .
C11 P1 C13 102.25(8) . .
C12 P1 C13 100.07(8) . .
C11 P1 Fe1 115.06(6) . .
C12 P1 Fe1 120.75(6) . .
C13 P1 Fe1 112.94(6) . .
C3 Si1 C1 104.45(7) . .
C3 Si1 Fe1 114.15(6) . .
C1 Si1 Fe1 106.99(5) . .
C3 Si1 Fe1 109.93(5) . 3_666
C1 Si1 Fe1 115.17(5) . 3_666
Fe1 Si1 Fe1 106.360(19) . 3_666
C3 C4 H4A 109.5 . .
C3 C4 H4B 109.5 . .
H4A C4 H4B 109.5 . .
C3 C4 H4C 109.5 . .
H4A C4 H4C 109.5 . .
H4B C4 H4C 109.5 . .
C4 C3 Si1 117.41(12) . .
C4 C3 H3A 108.0 . .
Si1 C3 H3A 107.9 . .
C4 C3 H3B 107.9 . .
Si1 C3 H3B 108.0 . .
H3A C3 H3B 107.2 . .
C1 C2 H2A 109.5 . .
C1 C2 H2B 109.5 . .
H2A C2 H2B 109.5 . .
C1 C2 H2C 109.5 . .
H2A C2 H2C 109.5 . .
H2B C2 H2C 109.5 . .
P1 C11 H11A 109.5 . .
P1 C11 H11B 109.5 . .
H11A C11 H11B 109.5 . .
P1 C11 H11C 109.5 . .
H11A C11 H11C 109.5 . .
H11B C11 H11C 109.5 . .
P1 C12 H12A 109.5 . .
P1 C12 H12B 109.5 . .
H12A C12 H12B 109.5 . .
P1 C12 H12C 109.5 . .
H12A C12 H12C 109.5 . .
H12B C12 H12C 109.5 . .
P1 C13 H13A 109.5 . .
P1 C13 H13B 109.5 . .
H13A C13 H13B 109.5 . .
P1 C13 H13C 109.5 . .
H13A C13 H13C 109.5 . .
H13B C13 H13C 109.5 . .
O1 C21 Fe1 178.01(15) . .
O2 C22 Fe1 176.53(14) . .
O3 C23 Fe1 177.66(15) . .

loop_
_geom_bond_atom_site_label_1
_geom_bond_atom_site_label_2
_geom_bond_distance
_geom_bond_site_symmetry_2
Fe1 C21 1.7717(17) .
Fe1 C22 1.7721(17) .
Fe1 C23 1.7777(17) .
Fe1 P1 2.2385(5) .
Fe1 Si1 2.3908(5) .
Fe1 Si1 2.4506(6) 3_666
O1 C21 1.151(2) .
C1 C2 1.527(2) .
C1 Si1 1.9131(17) .
C1 H1A 0.9900 .
C1 H1B 0.9900 .
P1 C11 1.8174(17) .
P1 C12 1.8181(17) .
P1 C13 1.8283(18) .
Si1 C3 1.9066(16) .
Si1 Fe1 2.4506(6) 3_666
C4 C3 1.527(2) .
C4 H4A 0.9800 .
C4 H4B 0.9800 .
C4 H4C 0.9800 .
C3 H3A 0.9900 .
C3 H3B 0.9900 .
O3 C23 1.147(2) .
C2 H2A 0.9800 .
C2 H2B 0.9800 .
C2 H2C 0.9800 .
O2 C22 1.153(2) .
C11 H11A 0.9800 .
C11 H11B 0.9800 .
C11 H11C 0.9800 .
C12 H12A 0.9800 .
C12 H12B 0.9800 .
C12 H12C 0.9800 .
C13 H13A 0.9800 .
C13 H13B 0.9800 .
C13 H13C 0.9800 .
